data_7219121
loop_
_publ_author_name
'Sun, Qian'
'Cheng, Ai-Ling'
'Wang, Kun'
'Yi, Xiu-Chun'
'Gao, En-Qing'

_publ_section_title
;
 Chiral or achiral: four isomeric Cd(ii) coordination polymers based on
 phenylenediacrylate ligands
;
_journal_issue 6
_journal_name_full CrystEngComm
_journal_page_first 1389
_journal_paper_doi 10.1039/C4CE02019G
_journal_volume 17
_journal_year 2015
_chemical_formula_sum 'C12 H12 Cd O6'
_chemical_formula_weight 364.62
_chemical_name_systematic
; 
 ? 
;
_space_group_IT_number 20
_symmetry_cell_setting orthorhombic
_symmetry_space_group_name_Hall 'C 2c 2'
_symmetry_space_group_name_H-M 'C 2 2 21'
_atom_sites_solution_hydrogens geom
_atom_sites_solution_primary direct
_atom_sites_solution_secondary difmap
_audit_creation_method SHELXL-97
_audit_update_record
;
2014-11-28 deposited with the CCDC.
2014-12-19 downloaded from the CCDC.
;
_cell_angle_alpha 90.00
_cell_angle_beta 90.00
_cell_angle_gamma 90.00
_cell_formula_units_Z 4
_cell_length_a 5.3146(8)
_cell_length_b 11.9770(18)
_cell_length_c 19.719(3)
_cell_measurement_reflns_used 5575
_cell_measurement_temperature 296(2)
_cell_measurement_theta_max 28.34
_cell_measurement_theta_min 3.40
_cell_volume 1255.2(3)
_computing_cell_refinement 'Bruker SMART'
_computing_data_collection 'Bruker SMART'
_computing_data_reduction 'Bruker SAINT'
_computing_molecular_graphics 'Bruker SHELXTL'
_computing_publication_material 'Bruker SHELXTL'
_computing_structure_refinement 'SHELXL-97 (Sheldrick, 1997)'
_computing_structure_solution 'SHELXS-97 (Sheldrick, 1990)'
_diffrn_ambient_temperature 296(2)
_diffrn_measured_fraction_theta_full 0.997
_diffrn_measured_fraction_theta_max 0.997
_diffrn_measurement_device_type 'CCD area detector'
_diffrn_measurement_method 'phi and omega scans'
_diffrn_radiation_monochromator graphite
_diffrn_radiation_source 'fine-focus sealed tube'
_diffrn_radiation_type MoK\a
_diffrn_radiation_wavelength 0.71073
_diffrn_reflns_av_R_equivalents 0.0256
_diffrn_reflns_av_unetI/netI 0.0172
_diffrn_reflns_limit_h_max 7
_diffrn_reflns_limit_h_min -6
_diffrn_reflns_limit_k_max 16
_diffrn_reflns_limit_k_min -14
_diffrn_reflns_limit_l_max 26
_diffrn_reflns_limit_l_min -24
_diffrn_reflns_number 8548
_diffrn_reflns_theta_full 28.36
_diffrn_reflns_theta_max 28.36
_diffrn_reflns_theta_min 2.07
_exptl_absorpt_coefficient_mu 1.759
_exptl_absorpt_correction_T_max 0.874
_exptl_absorpt_correction_T_min 0.765
_exptl_absorpt_correction_type multi-scan
_exptl_absorpt_process_details SADABS
_exptl_crystal_colour colorless
_exptl_crystal_density_diffrn 1.930
_exptl_crystal_density_method 'not measured'
_exptl_crystal_description block
_exptl_crystal_F_000 720
_exptl_crystal_size_max 0.12
_exptl_crystal_size_mid 0.1
_exptl_crystal_size_min 0.08
_refine_diff_density_max 0.366
_refine_diff_density_min -0.263
_refine_diff_density_rms 0.061
_refine_ls_abs_structure_details 'Flack H D (1983), Acta Cryst. A39, 876-881'
_refine_ls_abs_structure_Flack -0.01(5)
_refine_ls_extinction_method none
_refine_ls_goodness_of_fit_ref 1.088
_refine_ls_hydrogen_treatment mixed
_refine_ls_matrix_type full
_refine_ls_number_parameters 94
_refine_ls_number_reflns 1545
_refine_ls_number_restraints 3
_refine_ls_restrained_S_all 1.088
_refine_ls_R_factor_all 0.0212
_refine_ls_R_factor_gt 0.0181
_refine_ls_shift/su_max 0.001
_refine_ls_shift/su_mean 0.000
_refine_ls_structure_factor_coef Fsqd
_refine_ls_weighting_details 'calc w=1/[\s^2^(Fo^2^)+(0.0265P)^2^+0.4703P] where P=(Fo^2^+2Fc^2^)/3'
_refine_ls_weighting_scheme calc
_refine_ls_wR_factor_gt 0.0459
_refine_ls_wR_factor_ref 0.0472
_reflns_number_gt 1422
_reflns_number_total 1545
_reflns_threshold_expression >2sigma(I)
_cod_data_source_file c4ce02019g2.cif
_cod_data_source_block 1m
_cod_depositor_comments
;
The following automatic conversions were performed:

'_symmetry_cell_setting' value 'Orthorhombic' changed to
'orthorhombic' according to
/usr/data/users/saulius/crontab/automatic-downloads/rss-feeds/RSC/lib/dictionaries/cif_core.dic
dictionary named 'cif_core.dic' version 2.4.2 from 2011-04-26.

Automatic conversion script
Id: cif_fix_values 2935 2014-11-11 08:27:57Z andrius 

 Adding full bibliography for 7219121--7219124.cif.
;
_cod_original_sg_symbol_H-M 'C222(1) '
_cod_database_code 7219121

loop_
_symmetry_equiv_pos_as_xyz
'x, y, z'
'-x, -y, z+1/2'
'-x, y, -z+1/2'
'x, -y, -z'
'x+1/2, y+1/2, z'
'-x+1/2, -y+1/2, z+1/2'
'-x+1/2, y+1/2, -z+1/2'
'x+1/2, -y+1/2, -z'

loop_
_atom_site_label
_atom_site_type_symbol
_atom_site_fract_x
_atom_site_fract_y
_atom_site_fract_z
_atom_site_U_iso_or_equiv
_atom_site_adp_type
_atom_site_occupancy
_atom_site_symmetry_multiplicity
_atom_site_calc_flag
_atom_site_refinement_flags
Cd1 Cd 1.00471(3) 1.0000 0.0000 0.02681(7) Uani 1 2 d S
C1 C 0.6987(4) 0.88422(17) 0.08427(11) 0.0274(4) Uani 1 1 d .
C2 C 0.5203(5) 0.82173(18) 0.12745(12) 0.0380(5) Uani 1 1 d .
H2A H 0.5400 0.7447 0.1299 0.046 Uiso 1 1 calc R
C3 C 0.3370(4) 0.86618(17) 0.16250(11) 0.0298(4) Uani 1 1 d .
H3A H 0.3155 0.9431 0.1594 0.036 Uiso 1 1 calc R
C4 C 0.1624(4) 0.80442(17) 0.20638(10) 0.0280(4) Uani 1 1 d .
C5 C 0.0000 0.8612(2) 0.2500 0.0287(5) Uani 1 2 d S
H5A H 0.0000 0.9388 0.2500 0.034 Uiso 1 2 calc SR
C6 C 0.1568(5) 0.68830(19) 0.20671(11) 0.0359(5) Uani 1 1 d .
H6A H 0.2606 0.6488 0.1773 0.043 Uiso 1 1 calc R
C7 C 0.0000 0.6310(2) 0.2500 0.0399(7) Uani 1 2 d S
H7A H 0.0000 0.5534 0.2500 0.048 Uiso 1 2 calc SR
O1 O 0.8419(3) 0.83060(11) 0.04508(8) 0.0347(3) Uani 1 1 d .
O2 O 0.7089(3) 0.98985(12) 0.08642(7) 0.0307(3) Uani 1 1 d .
O3 O 1.2950(3) 0.89585(13) -0.04899(11) 0.0415(4) Uani 1 1 d D
H3W2 H 1.434(4) 0.923(2) -0.0641(15) 0.062 Uiso 1 1 d D
H3W1 H 1.321(5) 0.8267(14) -0.0470(16) 0.062 Uiso 1 1 d D

loop_
_atom_site_aniso_label
_atom_site_aniso_U_11
_atom_site_aniso_U_22
_atom_site_aniso_U_33
_atom_site_aniso_U_23
_atom_site_aniso_U_13
_atom_site_aniso_U_12
Cd1 0.02227(10) 0.02525(10) 0.03291(12) 0.00303(7) 0.000 0.000
C1 0.0249(9) 0.0283(10) 0.0290(11) 0.0034(9) 0.0022(8) 0.0035(8)
C2 0.0412(12) 0.0271(9) 0.0455(13) 0.0063(9) 0.0154(11) 0.0036(10)
C3 0.0319(10) 0.0289(10) 0.0285(11) 0.0006(8) 0.0032(9) -0.0011(9)
C4 0.0284(10) 0.0295(11) 0.0260(10) -0.0007(7) 0.0025(8) -0.0007(9)
C5 0.0312(14) 0.0249(12) 0.0300(14) 0.000 0.0019(14) 0.000
C6 0.0405(12) 0.0322(12) 0.0350(12) -0.0076(9) 0.0108(10) 0.0022(10)
C7 0.0500(18) 0.0239(13) 0.0458(18) 0.000 0.0091(19) 0.000
O1 0.0332(8) 0.0249(7) 0.0460(9) 0.0028(7) 0.0145(8) 0.0026(6)
O2 0.0299(7) 0.0246(7) 0.0375(7) -0.0011(6) 0.0042(6) 0.0011(7)
O3 0.0329(8) 0.0227(7) 0.0689(12) -0.0013(8) 0.0144(9) -0.0029(6)

loop_
_atom_type_symbol
_atom_type_description
_atom_type_scat_dispersion_real
_atom_type_scat_dispersion_imag
_atom_type_scat_source
C C 0.0033 0.0016 'International Tables Vol C Tables 4.2.6.8 and 6.1.1.4'
H H 0.0000 0.0000 'International Tables Vol C Tables 4.2.6.8 and 6.1.1.4'
O O 0.0106 0.0060 'International Tables Vol C Tables 4.2.6.8 and 6.1.1.4'
Cd Cd -0.8075 1.2024 'International Tables Vol C Tables 4.2.6.8 and 6.1.1.4'

loop_
_geom_angle_atom_site_label_1
_geom_angle_atom_site_label_2
_geom_angle_atom_site_label_3
_geom_angle
_geom_angle_site_symmetry_1
_geom_angle_site_symmetry_3
O3 Cd1 O3 91.28(9) . 4_575
O3 Cd1 O2 139.92(6) . .
O3 Cd1 O2 100.47(7) 4_575 .
O3 Cd1 O2 100.47(7) . 4_575
O3 Cd1 O2 139.92(6) 4_575 4_575
O2 Cd1 O2 94.77(7) . 4_575
O3 Cd1 O1 124.96(6) . 4_575
O3 Cd1 O1 86.32(5) 4_575 4_575
O2 Cd1 O1 94.17(6) . 4_575
O2 Cd1 O1 55.57(5) 4_575 4_575
O3 Cd1 O1 86.32(5) . .
O3 Cd1 O1 124.97(6) 4_575 .
O2 Cd1 O1 55.56(5) . .
O2 Cd1 O1 94.17(6) 4_575 .
O1 Cd1 O1 137.32(8) 4_575 .
O3 Cd1 C1 113.53(7) . .
O3 Cd1 C1 116.16(7) 4_575 .
O2 Cd1 C1 27.86(6) . .
O2 Cd1 C1 94.05(6) 4_575 .
O1 Cd1 C1 116.60(6) 4_575 .
O1 Cd1 C1 27.74(6) . .
O3 Cd1 C1 116.16(7) . 4_575
O3 Cd1 C1 113.52(7) 4_575 4_575
O2 Cd1 C1 94.05(6) . 4_575
O2 Cd1 C1 27.86(6) 4_575 4_575
O1 Cd1 C1 27.74(6) 4_575 4_575
O1 Cd1 C1 116.60(6) . 4_575
C1 Cd1 C1 106.15(9) . 4_575
O1 C1 O2 120.23(19) . .
O1 C1 C2 118.85(19) . .
O2 C1 C2 120.92(19) . .
O1 C1 Cd1 61.44(10) . .
O2 C1 Cd1 58.89(10) . .
C2 C1 Cd1 176.81(16) . .
C3 C2 C1 125.2(2) . .
C3 C2 H2A 117.4 . .
C1 C2 H2A 117.4 . .
C2 C3 C4 125.25(19) . .
C2 C3 H3A 117.4 . .
C4 C3 H3A 117.4 . .
C6 C4 C5 118.1(2) . .
C6 C4 C3 121.3(2) . .
C5 C4 C3 120.58(18) . .
C4 C5 C4 121.7(3) 3 .
C4 C5 H5A 119.2 3 .
C4 C5 H5A 119.2 . .
C7 C6 C4 120.9(2) . .
C7 C6 H6A 119.5 . .
C4 C6 H6A 119.5 . .
C6 C7 C6 120.2(3) . 3
C6 C7 H7A 119.9 . .
C6 C7 H7A 119.9 3 .
C1 O1 Cd1 90.81(12) . .
C1 O2 Cd1 93.25(12) . .
Cd1 O3 H3W2 122.6(19) . .
Cd1 O3 H3W1 130.7(19) . .
H3W2 O3 H3W1 104(2) . .

loop_
_geom_bond_atom_site_label_1
_geom_bond_atom_site_label_2
_geom_bond_distance
_geom_bond_site_symmetry_2
Cd1 O3 2.2068(16) .
Cd1 O3 2.2068(16) 4_575
Cd1 O2 2.3216(14) .
Cd1 O2 2.3217(14) 4_575
Cd1 O1 2.3781(14) 4_575
Cd1 O1 2.3782(14) .
Cd1 C1 2.707(2) .
Cd1 C1 2.707(2) 4_575
C1 O1 1.260(3) .
C1 O2 1.267(3) .
C1 C2 1.478(3) .
C2 C3 1.308(3) .
C2 H2A 0.9300 .
C3 C4 1.469(3) .
C3 H3A 0.9300 .
C4 C6 1.391(3) .
C4 C5 1.395(2) .
C5 C4 1.395(2) 3
C5 H5A 0.9300 .
C6 C7 1.376(3) .
C6 H6A 0.9300 .
C7 C6 1.376(3) 3
C7 H7A 0.9300 .
O3 H3W2 0.861(17) .
O3 H3W1 0.841(16) .

loop_
_geom_hbond_atom_site_label_D
_geom_hbond_atom_site_label_H
_geom_hbond_atom_site_label_A
_geom_hbond_distance_DH
_geom_hbond_distance_HA
_geom_hbond_distance_DA
_geom_hbond_angle_DHA
_geom_hbond_site_symmetry_A
O3 H3W2 O2 0.861(17) 1.848(17) 2.694(2) 167(3) 4_675
O3 H3W1 O1 0.841(16) 1.887(17) 2.725(2) 174(3) 8_565
